data_9007816
loop_
_publ_author_name
'Lapshin, A. E.'
'Smolin, Y. I.'
'Shepelev, Y. F.'
'Schwendt, P.'
'Gyepesova, D.'

_publ_section_title
;
 Structure of tripotassium u-fluoro-u-peroxo-bis(fluorooxoperoxovanadate)(3-)
 hydrogen fluoride dihydrate
;
_journal_name_full 'Acta Crystallographica, Section C'
_journal_page_first 1753
_journal_page_last 1755
_journal_paper_doi 10.1107/S0108270189011807
_journal_volume 46
_journal_year 1990
_chemical_formula_structural K3V2F3O8HF.2H2O
_chemical_formula_sum 'F4 H4 K3 O10 V2'
_space_group_IT_number 2
_symmetry_space_group_name_Hall '-P 1'
_symmetry_space_group_name_H-M 'P -1'
_cell_angle_alpha 92.30
_cell_angle_beta 90.90
_cell_angle_gamma 102.70
_cell_formula_units_Z 2
_cell_length_a 8.518
_cell_length_b 12.460
_cell_length_c 5.981
_cell_volume 618.564
_database_code_amcsd 0010178
_exptl_crystal_density_diffrn 2.455
_cod_original_formula_sum 'V2 K3 F4 O10 H4'
_cod_database_code 9007816
_amcsd_formula_title K3V2F3O8HF.2H2O

loop_
_space_group_symop_operation_xyz
x,y,z
-x,-y,-z

loop_
_atom_site_label
_atom_site_fract_x
_atom_site_fract_y
_atom_site_fract_z
_atom_site_U_iso_or_equiv
_atom_site_type_symbol
_atom_site_attached_hydrogens
V1 0.38390 0.69930 0.80030 0.01938 V 0
V2 0.02960 0.72890 0.79260 0.01900 V 0
K1 0.13480 0.56440 0.27150 0.02508 K 0
K2 0.66140 0.60450 0.22060 0.02634 K 0
K3 0.76100 0.96810 0.06880 0.04142 K 0
F1 0.15180 0.60030 0.72440 0.02026 F 0
F2 0.38690 0.58660 0.00300 0.02913 F 0
F3 -0.07870 0.62560 0.98950 0.03040 F 0
F4 0.08370 0.95400 0.31970 0.06333 F 0
O1 0.54330 0.78180 0.89770 0.03293 O 0
O2 0.22890 0.76340 0.99870 0.02533 O 0
O3 0.25460 0.81240 0.77950 0.03040 O 0
Wat4 0.41070 0.70770 0.49380 0.04053 O 2
O5 0.45900 0.61320 0.58010 0.03293 O 0
O6 -0.03950 0.83310 0.87370 0.03546 O 0
Wat7 -0.11950 0.65970 0.56980 0.03926 O 2
O8 0.01630 0.73570 0.48110 0.04053 O 0
O9 0.72740 0.84150 0.43920 0.05193 O 0
O10 0.43980 0.94910 0.27870 0.06333 O 0

loop_
_cod_changelog_entry_id
_cod_changelog_entry_author
_cod_changelog_entry_date
_cod_changelog_entry_text
1
;cod-tools version 3.8.0
Id: cif_guess_AMCSD_atom_types 9574 2023-05-10 09:00:05Z saulius
;
2023-05-10T18:51:02+03:00
;Derived atom types and hydrogen counts
from atom names that follow the AMCSD naming convention
(Wat == water, O-H == hydroxyl).
;

loop_
_cod_related_entry_id
_cod_related_entry_database
_cod_related_entry_code
1 AMCSD 0010178
